data_4060841
loop_
_publ_author_name
'Jos\'e Vicente'
'Jos\'e-Antonio Abad'
'Andrew D. Frankland'
'Joaqu\'in L\'opez-Serrano'
'M. Carmen Ram\'irez de Arellano'
'Peter G. Jones'

_publ_section_title
;
 Synthesis and Reactivity toward Isonitriles of
 (2-Aminoaryl)palladium(II) Complexes
;
_journal_name_full Organometallics
_journal_page_first 272
_journal_page_last 282
_journal_paper_doi 10.1021/om0104971
_journal_volume 21
_journal_year 2002
_chemical_formula_sum 'C50 H50 Cl2 F3 I N6 O3 Pd2 S'
_chemical_formula_weight 1282.62
_chemical_name_systematic
;
 ?
;
_space_group_IT_number 14
_symmetry_cell_setting monoclinic
_symmetry_space_group_name_Hall '-P 2ybc'
_symmetry_space_group_name_H-M 'P 1 21/c 1'
_atom_sites_solution_hydrogens geom
_atom_sites_solution_primary direct
_atom_sites_solution_secondary difmap
_audit_creation_method SHELXL-97
_cell_angle_alpha 90.00
_cell_angle_beta 105.903(3)
_cell_angle_gamma 90.00
_cell_formula_units_Z 4
_cell_length_a 14.3153(6)
_cell_length_b 23.4738(9)
_cell_length_c 15.8732(7)
_cell_measurement_reflns_used 78
_cell_measurement_temperature 173(2)
_cell_measurement_theta_max 31.003
_cell_measurement_theta_min 10.416
_cell_volume 5129.8(4)
_computing_cell_refinement 'Siemens XSCANS'
_computing_data_collection 'Siemens XSCANS'
_computing_data_reduction 'Siemens XSCANS'
_computing_molecular_graphics 'Siemens SHELXTL'
_computing_publication_material 'Siemens SHELXTL'
_computing_structure_refinement 'SHELXL-97 (Sheldrick, 1997)'
_computing_structure_solution 'SHELXS-97 (Sheldrick, 1990)'
_diffrn_ambient_temperature 173(2)
_diffrn_measured_fraction_theta_full 0.992
_diffrn_measured_fraction_theta_max 0.992
_diffrn_measurement_device_type 'Siemens P4'
_diffrn_measurement_method '\w scans'
_diffrn_radiation_monochromator graphite
_diffrn_radiation_source 'fine-focus sealed tube'
_diffrn_radiation_type MoK\a
_diffrn_radiation_wavelength 0.71073
_diffrn_reflns_av_R_equivalents 0.0304
_diffrn_reflns_av_sigmaI/netI 0.0285
_diffrn_reflns_limit_h_max 17
_diffrn_reflns_limit_h_min -16
_diffrn_reflns_limit_k_max 3
_diffrn_reflns_limit_k_min -27
_diffrn_reflns_limit_l_max 0
_diffrn_reflns_limit_l_min -18
_diffrn_reflns_number 11959
_diffrn_reflns_theta_full 25.00
_diffrn_reflns_theta_max 25.00
_diffrn_reflns_theta_min 3.02
_diffrn_standards_decay_% 1.2
_diffrn_standards_interval_count 247
_diffrn_standards_number 3
_exptl_absorpt_coefficient_mu 1.506
_exptl_absorpt_correction_T_max 0.5841
_exptl_absorpt_correction_T_min 0.4860
_exptl_absorpt_correction_type psi-scan
_exptl_crystal_colour yellow
_exptl_crystal_density_diffrn 1.661
_exptl_crystal_density_method 'not measured'
_exptl_crystal_description prism
_exptl_crystal_F_000 2552
_exptl_crystal_size_max 0.56
_exptl_crystal_size_mid 0.44
_exptl_crystal_size_min 0.40
_refine_diff_density_max 0.755
_refine_diff_density_min -0.531
_refine_diff_density_rms 0.078
_refine_ls_extinction_method none
_refine_ls_goodness_of_fit_ref 1.041
_refine_ls_hydrogen_treatment riding
_refine_ls_matrix_type full
_refine_ls_number_parameters 613
_refine_ls_number_reflns 8954
_refine_ls_number_restraints 18
_refine_ls_restrained_S_all 1.040
_refine_ls_R_factor_all 0.0342
_refine_ls_R_factor_gt 0.0247
_refine_ls_shift/su_max 0.003
_refine_ls_shift/su_mean 0.000
_refine_ls_structure_factor_coef Fsqd
_refine_ls_weighting_details 'calc w=1/[\s^2^(Fo^2^)+(0.0360P)^2^+0.1031P] where P=(Fo^2^+2Fc^2^)/3'
_refine_ls_weighting_scheme calc
_refine_ls_wR_factor_gt 0.0587
_refine_ls_wR_factor_ref 0.0614
_reflns_number_gt 7469
_reflns_number_total 8954
_reflns_threshold_expression >2sigma(I)
_cod_depositor_comments
;
The following automatic conversions were performed:
'_symmetry_cell_setting' value 'Monoclinic' changed to 'monoclinic'
according to '/home/saulius/struct/CIF-dictionaries/cif_core.dic'
dictionary named 'cif_core.dic' version 2.4.1 from 2010-06-29.

Automatic conversion script
Id: cif_fix_enum 1527 2010-12-29 10:47:43Z saulius 

The following automatic conversions were performed:

'_exptl_absorpt_correction_type' tag value 'Psi-scans' was replaced
with 'psi-scan' value.

Automatic conversion script
Id: cif_fix_values 1646 2011-03-28 12:23:43Z adriana 
;
_cod_original_sg_symbol_H-M P2(1)/c
_cod_database_code 4060841

loop_
_symmetry_equiv_pos_as_xyz
'x, y, z'
'-x, y+1/2, -z+1/2'
'-x, -y, -z'
'x, -y-1/2, z-1/2'

loop_
_atom_site_label
_atom_site_type_symbol
_atom_site_fract_x
_atom_site_fract_y
_atom_site_fract_z
_atom_site_U_iso_or_equiv
_atom_site_adp_type
_atom_site_occupancy
_atom_site_symmetry_multiplicity
_atom_site_calc_flag
_atom_site_refinement_flags
I I 0.646440(12) 0.563172(8) 0.541090(12) 0.02485(6) Uani 1 1 d .
Pd1 Pd 0.483712(15) 0.601876(9) 0.585792(13) 0.02024(6) Uani 1 1 d .
Pd2 Pd 0.823763(14) 0.609548(9) 0.628314(13) 0.02055(6) Uani 1 1 d .
N1 N 0.47653(16) 0.52615(10) 0.65339(15) 0.0224(5) Uani 1 1 d .
H1A H 0.4594 0.4965 0.6143 0.027 Uiso 1 1 calc R
H1B H 0.5364 0.5182 0.6910 0.027 Uiso 1 1 calc R
N2 N 0.28413(17) 0.64737(11) 0.56993(15) 0.0264(5) Uani 1 1 d .
N3 N 0.83277(16) 0.55716(11) 0.73668(15) 0.0262(5) Uani 1 1 d .
H3A H 0.7759 0.5594 0.7528 0.031 Uiso 1 1 calc R
H3B H 0.8412 0.5199 0.7222 0.031 Uiso 1 1 calc R
N4 N 1.02864(17) 0.65447(11) 0.67418(15) 0.0258(5) Uani 1 1 d .
N5 N 0.79726(16) 0.68851(11) 0.46737(15) 0.0263(6) Uani 1 1 d .
N6 N 0.50635(17) 0.71746(11) 0.49891(16) 0.0262(5) Uani 1 1 d .
C1 C 0.40496(19) 0.53190(13) 0.70283(17) 0.0223(6) Uani 1 1 d D
C2 C 0.34244(19) 0.57804(13) 0.68095(18) 0.0240(6) Uani 1 1 d D
C3 C 0.2727(2) 0.58634(15) 0.7266(2) 0.0329(7) Uani 1 1 d D
H3 H 0.2285 0.6173 0.7118 0.039 Uiso 1 1 calc R
C4 C 0.2681(2) 0.54961(15) 0.7929(2) 0.0369(8) Uani 1 1 d D
H4 H 0.2213 0.5557 0.8244 0.044 Uiso 1 1 calc R
C5 C 0.3314(2) 0.50389(15) 0.8142(2) 0.0360(8) Uani 1 1 d D
H5 H 0.3281 0.4791 0.8606 0.043 Uiso 1 1 calc R
C6 C 0.3999(2) 0.49396(14) 0.76804(18) 0.0283(7) Uani 1 1 d D
H6 H 0.4419 0.4619 0.7811 0.034 Uiso 1 1 calc R
C7 C 0.3538(2) 0.61612(13) 0.60931(18) 0.0240(6) Uani 1 1 d .
C8 C 0.4921(2) 0.67579(14) 0.53163(19) 0.0260(7) Uani 1 1 d .
C9 C 0.96071(19) 0.63124(12) 0.69698(17) 0.0220(6) Uani 1 1 d .
C10 C 0.8157(2) 0.66085(13) 0.52967(19) 0.0270(7) Uani 1 1 d .
C11 C 0.28000(19) 0.68378(13) 0.49871(19) 0.0265(7) Uani 1 1 d D
C12 C 0.2699(2) 0.66164(14) 0.41477(19) 0.0290(7) Uani 1 1 d D
C13 C 0.2624(2) 0.69974(15) 0.3463(2) 0.0339(8) Uani 1 1 d D
H13 H 0.2555 0.6856 0.2889 0.041 Uiso 1 1 calc R
C14 C 0.2648(2) 0.75828(15) 0.3607(2) 0.0369(8) Uani 1 1 d D
H14 H 0.2610 0.7839 0.3135 0.044 Uiso 1 1 calc R
C15 C 0.2728(2) 0.77911(14) 0.4437(2) 0.0350(8) Uani 1 1 d D
H15 H 0.2742 0.8191 0.4529 0.042 Uiso 1 1 calc R
C16 C 0.2787(2) 0.74277(14) 0.5143(2) 0.0287(7) Uani 1 1 d D
C17 C 0.2673(2) 0.59828(14) 0.3988(2) 0.0372(8) Uani 1 1 d .
H17A H 0.3333 0.5828 0.4188 0.056 Uiso 1 1 calc R
H17B H 0.2408 0.5908 0.3360 0.056 Uiso 1 1 calc R
H17C H 0.2261 0.5801 0.4312 0.056 Uiso 1 1 calc R
C18 C 0.2840(2) 0.76434(15) 0.6046(2) 0.0391(8) Uani 1 1 d .
H18A H 0.2834 0.8061 0.6042 0.059 Uiso 1 1 calc R
H18B H 0.3440 0.7508 0.6458 0.059 Uiso 1 1 calc R
H18C H 0.2280 0.7502 0.6226 0.059 Uiso 1 1 calc R
C21 C 0.91404(19) 0.57461(12) 0.80993(18) 0.0238(6) Uani 1 1 d D
C22 C 0.9794(2) 0.61149(12) 0.78899(18) 0.0234(6) Uani 1 1 d D
C23 C 1.0626(2) 0.62751(13) 0.85484(18) 0.0257(6) Uani 1 1 d D
H23 H 1.1088 0.6525 0.8415 0.031 Uiso 1 1 calc R
C24 C 1.0772(2) 0.60697(13) 0.93897(19) 0.0273(7) Uani 1 1 d D
H24 H 1.1338 0.6177 0.9834 0.033 Uiso 1 1 calc R
C25 C 1.0096(2) 0.57076(13) 0.95884(19) 0.0297(7) Uani 1 1 d D
H25 H 1.0195 0.5574 1.0171 0.036 Uiso 1 1 calc R
C26 C 0.9282(2) 0.55397(14) 0.89440(19) 0.0294(7) Uani 1 1 d D
H26 H 0.8825 0.5286 0.9077 0.035 Uiso 1 1 calc R
C31 C 1.02540(19) 0.67476(13) 0.58888(18) 0.0248(6) Uani 1 1 d D
C32 C 1.0211(2) 0.73361(13) 0.5759(2) 0.0289(7) Uani 1 1 d D
C33 C 1.0211(2) 0.75397(15) 0.4938(2) 0.0340(7) Uani 1 1 d D
H33 H 1.0160 0.7938 0.4830 0.041 Uiso 1 1 calc R
C34 C 1.0282(2) 0.71799(15) 0.4282(2) 0.0359(8) Uani 1 1 d D
H34 H 1.0284 0.7327 0.3725 0.043 Uiso 1 1 calc R
C35 C 1.0351(2) 0.65974(15) 0.4437(2) 0.0351(8) Uani 1 1 d D
H35 H 1.0406 0.6349 0.3981 0.042 Uiso 1 1 calc R
C36 C 1.0341(2) 0.63700(14) 0.52396(19) 0.0287(7) Uani 1 1 d D
C37 C 1.0155(3) 0.77329(15) 0.6485(2) 0.0419(8) Uani 1 1 d .
H37A H 0.9533 0.7681 0.6620 0.063 Uiso 1 1 calc R
H37B H 1.0209 0.8127 0.6301 0.063 Uiso 1 1 calc R
H37C H 1.0688 0.7650 0.7007 0.063 Uiso 1 1 calc R
C38 C 1.0423(3) 0.57359(14) 0.5402(2) 0.0406(8) Uani 1 1 d .
H38A H 0.9796 0.5586 0.5438 0.061 Uiso 1 1 calc R
H38B H 1.0919 0.5661 0.5953 0.061 Uiso 1 1 calc R
H38C H 1.0608 0.5549 0.4919 0.061 Uiso 1 1 calc R
C41 C 0.5166(2) 0.76554(13) 0.4496(2) 0.0288(7) Uani 1 1 d D
C42 C 0.5199(2) 0.75572(16) 0.3637(2) 0.0379(8) Uani 1 1 d D
C43 C 0.5263(2) 0.8039(2) 0.3150(3) 0.0556(12) Uani 1 1 d D
H43 H 0.5285 0.7998 0.2561 0.067 Uiso 1 1 calc R
C44 C 0.5293(3) 0.8578(2) 0.3507(3) 0.0644(13) Uani 1 1 d D
H44 H 0.5332 0.8902 0.3159 0.077 Uiso 1 1 calc R
C45 C 0.5269(2) 0.86520(16) 0.4362(3) 0.0530(11) Uani 1 1 d D
H45 H 0.5297 0.9026 0.4597 0.064 Uiso 1 1 calc R
C46 C 0.5204(2) 0.81892(14) 0.4885(2) 0.0365(8) Uani 1 1 d D
C47 C 0.5163(3) 0.69693(17) 0.3271(2) 0.0477(9) Uani 1 1 d .
H47A H 0.5594 0.6720 0.3702 0.072 Uiso 1 1 calc R
H47B H 0.5375 0.6978 0.2735 0.072 Uiso 1 1 calc R
H47C H 0.4497 0.6824 0.3137 0.072 Uiso 1 1 calc R
C48 C 0.5167(3) 0.82672(16) 0.5809(2) 0.0467(9) Uani 1 1 d .
H48A H 0.4522 0.8160 0.5858 0.070 Uiso 1 1 calc R
H48B H 0.5295 0.8667 0.5979 0.070 Uiso 1 1 calc R
H48C H 0.5660 0.8026 0.6197 0.070 Uiso 1 1 calc R
C51 C 0.7814(2) 0.71374(15) 0.38431(19) 0.0319(8) Uani 1 1 d D
C52 C 0.7755(2) 0.67687(18) 0.3144(2) 0.0423(9) Uani 1 1 d D
C53 C 0.7617(3) 0.7021(3) 0.2324(2) 0.0672(15) Uani 1 1 d D
H53 H 0.7585 0.6789 0.1827 0.081 Uiso 1 1 calc R
C54 C 0.7530(3) 0.7597(3) 0.2228(3) 0.0765(17) Uani 1 1 d D
H54 H 0.7428 0.7759 0.1661 0.092 Uiso 1 1 calc R
C55 C 0.7587(3) 0.7949(2) 0.2931(3) 0.0641(13) Uani 1 1 d D
H55 H 0.7527 0.8349 0.2842 0.077 Uiso 1 1 calc R
C56 C 0.7732(2) 0.77290(16) 0.3780(2) 0.0411(9) Uani 1 1 d D
C57 C 0.7833(3) 0.61410(18) 0.3274(3) 0.0562(11) Uani 1 1 d .
H57A H 0.8440 0.6050 0.3719 0.084 Uiso 1 1 calc R
H57B H 0.7832 0.5956 0.2720 0.084 Uiso 1 1 calc R
H57C H 0.7281 0.6003 0.3469 0.084 Uiso 1 1 calc R
C58 C 0.7795(3) 0.80945(16) 0.4560(3) 0.0533(10) Uani 1 1 d .
H58A H 0.7779 0.8496 0.4390 0.080 Uiso 1 1 calc R
H58B H 0.8403 0.8015 0.5009 0.080 Uiso 1 1 calc R
H58C H 0.7244 0.8013 0.4796 0.080 Uiso 1 1 calc R
S S 0.68344(5) 0.45669(3) 0.82826(5) 0.02702(17) Uani 1 1 d .
F1 F 0.58186(13) 0.48726(9) 0.93576(12) 0.0434(5) Uani 1 1 d .
F2 F 0.68473(15) 0.42137(10) 0.98482(13) 0.0525(6) Uani 1 1 d .
F3 F 0.73414(15) 0.50702(10) 0.98151(12) 0.0568(6) Uani 1 1 d .
C61 C 0.6707(2) 0.46935(15) 0.93828(19) 0.0314(7) Uani 1 1 d .
O1 O 0.78311(15) 0.43876(10) 0.84395(14) 0.0381(5) Uani 1 1 d .
O2 O 0.66365(15) 0.51287(10) 0.78850(13) 0.0355(5) Uani 1 1 d .
O3 O 0.61014(16) 0.41489(10) 0.79241(15) 0.0409(6) Uani 1 1 d .
C62 C 1.0061(3) 0.42164(17) 0.7828(2) 0.0536(11) Uani 1 1 d .
H62A H 1.0017 0.3832 0.7564 0.064 Uiso 1 1 calc R
H62B H 0.9484 0.4273 0.8049 0.064 Uiso 1 1 calc R
Cl1 Cl 1.00623(8) 0.47209(4) 0.70394(6) 0.0542(2) Uani 1 1 d .
Cl2 Cl 1.11484(8) 0.42636(6) 0.87295(6) 0.0646(3) Uani 1 1 d .

loop_
_atom_site_aniso_label
_atom_site_aniso_U_11
_atom_site_aniso_U_22
_atom_site_aniso_U_33
_atom_site_aniso_U_23
_atom_site_aniso_U_13
_atom_site_aniso_U_12
I 0.01974(9) 0.02949(11) 0.02469(10) -0.00249(8) 0.00500(7) -0.00198(8)
Pd1 0.01977(11) 0.02149(12) 0.01912(11) 0.00217(9) 0.00477(8) -0.00011(9)
Pd2 0.01891(11) 0.02245(12) 0.01986(11) 0.00117(9) 0.00459(8) -0.00168(9)
N1 0.0215(12) 0.0232(13) 0.0218(12) 0.0014(10) 0.0048(9) -0.0043(10)
N2 0.0246(13) 0.0284(14) 0.0262(13) 0.0007(11) 0.0067(10) 0.0037(11)
N3 0.0217(12) 0.0299(15) 0.0251(12) 0.0051(11) 0.0030(10) -0.0041(11)
N4 0.0249(12) 0.0260(14) 0.0261(13) -0.0004(11) 0.0064(10) -0.0055(11)
N5 0.0234(12) 0.0307(15) 0.0236(13) 0.0057(12) 0.0042(10) -0.0036(11)
N6 0.0254(13) 0.0249(15) 0.0291(13) 0.0024(12) 0.0088(10) -0.0003(11)
C1 0.0199(14) 0.0272(16) 0.0181(13) -0.0021(12) 0.0022(11) -0.0075(12)
C2 0.0204(14) 0.0295(17) 0.0201(14) -0.0025(13) 0.0023(11) -0.0045(13)
C3 0.0297(16) 0.041(2) 0.0287(16) -0.0041(15) 0.0102(13) 0.0002(15)
C4 0.0379(18) 0.047(2) 0.0304(17) -0.0006(16) 0.0169(14) -0.0038(16)
C5 0.0377(18) 0.045(2) 0.0275(16) 0.0041(15) 0.0127(14) -0.0099(16)
C6 0.0275(15) 0.0300(17) 0.0243(15) 0.0035(13) 0.0021(12) -0.0047(14)
C7 0.0239(15) 0.0256(16) 0.0228(14) -0.0033(13) 0.0071(12) 0.0004(13)
C8 0.0240(15) 0.0294(18) 0.0259(15) -0.0001(14) 0.0093(12) 0.0012(13)
C9 0.0206(14) 0.0213(15) 0.0229(14) -0.0040(12) 0.0038(11) 0.0000(12)
C10 0.0230(15) 0.0285(17) 0.0292(16) -0.0067(14) 0.0067(12) -0.0054(13)
C11 0.0175(14) 0.0316(18) 0.0284(16) 0.0021(13) 0.0032(12) 0.0045(13)
C12 0.0220(14) 0.0333(18) 0.0304(16) 0.0020(14) 0.0050(12) 0.0058(13)
C13 0.0279(16) 0.046(2) 0.0244(16) 0.0031(15) 0.0017(13) 0.0080(15)
C14 0.0313(17) 0.037(2) 0.0409(19) 0.0147(16) 0.0068(14) 0.0079(15)
C15 0.0244(15) 0.0277(18) 0.048(2) 0.0052(16) 0.0022(14) 0.0079(14)
C16 0.0184(14) 0.0311(18) 0.0345(17) -0.0030(14) 0.0037(12) 0.0035(13)
C17 0.0419(19) 0.037(2) 0.0312(17) -0.0017(15) 0.0072(14) 0.0048(16)
C18 0.0365(18) 0.035(2) 0.0435(19) -0.0078(16) 0.0072(15) 0.0048(15)
C21 0.0198(14) 0.0235(16) 0.0272(15) 0.0026(13) 0.0048(12) 0.0021(12)
C22 0.0240(14) 0.0218(15) 0.0243(14) 0.0004(12) 0.0064(12) 0.0034(12)
C23 0.0229(14) 0.0267(16) 0.0269(15) -0.0046(13) 0.0058(12) 0.0001(13)
C24 0.0258(15) 0.0288(17) 0.0245(15) -0.0038(13) 0.0021(12) 0.0071(13)
C25 0.0331(16) 0.0314(18) 0.0227(15) 0.0055(13) 0.0045(12) 0.0078(14)
C26 0.0278(15) 0.0322(18) 0.0280(16) 0.0091(14) 0.0073(13) -0.0013(14)
C31 0.0180(13) 0.0305(17) 0.0257(15) 0.0019(13) 0.0056(11) -0.0057(12)
C32 0.0205(14) 0.0285(17) 0.0376(17) -0.0013(14) 0.0077(13) -0.0047(13)
C33 0.0271(16) 0.0313(18) 0.0432(19) 0.0106(16) 0.0091(14) -0.0056(14)
C34 0.0302(17) 0.049(2) 0.0307(17) 0.0117(16) 0.0124(14) -0.0076(16)
C35 0.0314(17) 0.047(2) 0.0294(16) -0.0048(15) 0.0128(13) -0.0053(16)
C36 0.0236(15) 0.0327(18) 0.0307(16) -0.0021(14) 0.0089(12) -0.0081(13)
C37 0.047(2) 0.0340(19) 0.044(2) -0.0057(16) 0.0113(16) -0.0022(17)
C38 0.050(2) 0.0298(19) 0.042(2) -0.0035(16) 0.0144(16) -0.0008(16)
C41 0.0232(15) 0.0261(17) 0.0352(17) 0.0135(14) 0.0046(13) 0.0017(13)
C42 0.0246(16) 0.052(2) 0.0358(18) 0.0126(17) 0.0055(14) -0.0012(15)
C43 0.0352(19) 0.086(3) 0.042(2) 0.033(2) 0.0034(16) -0.002(2)
C44 0.045(2) 0.054(3) 0.086(3) 0.050(3) 0.004(2) 0.001(2)
C45 0.037(2) 0.030(2) 0.084(3) 0.021(2) 0.004(2) 0.0027(16)
C46 0.0230(15) 0.0285(19) 0.054(2) 0.0076(16) 0.0037(15) 0.0039(14)
C47 0.045(2) 0.063(3) 0.038(2) -0.0074(19) 0.0174(16) -0.0062(19)
C48 0.0378(19) 0.038(2) 0.061(2) -0.0142(19) 0.0082(17) 0.0003(17)
C51 0.0211(15) 0.050(2) 0.0231(15) 0.0095(15) 0.0033(12) -0.0087(14)
C52 0.0274(17) 0.070(3) 0.0306(18) 0.0003(18) 0.0103(14) -0.0188(17)
C53 0.048(2) 0.125(5) 0.030(2) 0.006(3) 0.0130(17) -0.033(3)
C54 0.057(3) 0.129(5) 0.039(2) 0.037(3) 0.006(2) -0.027(3)
C55 0.048(2) 0.070(3) 0.070(3) 0.043(3) 0.008(2) -0.014(2)
C56 0.0249(16) 0.046(2) 0.048(2) 0.0192(18) 0.0026(15) -0.0100(16)
C57 0.053(2) 0.070(3) 0.050(2) -0.025(2) 0.0217(19) -0.023(2)
C58 0.041(2) 0.034(2) 0.079(3) 0.009(2) 0.0065(19) 0.0000(17)
S 0.0264(4) 0.0324(4) 0.0214(4) -0.0001(3) 0.0051(3) -0.0033(3)
F1 0.0386(11) 0.0577(14) 0.0354(10) 0.0009(10) 0.0128(8) 0.0130(10)
F2 0.0594(13) 0.0617(14) 0.0399(11) 0.0290(11) 0.0193(10) 0.0159(11)
F3 0.0554(13) 0.0779(17) 0.0345(11) -0.0237(11) 0.0078(9) -0.0271(12)
C61 0.0311(16) 0.0380(19) 0.0246(15) 0.0021(14) 0.0066(13) 0.0013(15)
O1 0.0289(11) 0.0481(15) 0.0371(12) -0.0030(11) 0.0089(10) 0.0056(11)
O2 0.0320(11) 0.0433(14) 0.0297(11) 0.0145(10) 0.0059(9) -0.0021(10)
O3 0.0403(13) 0.0411(14) 0.0408(13) -0.0123(11) 0.0103(11) -0.0136(11)
C62 0.078(3) 0.044(2) 0.044(2) -0.0108(19) 0.027(2) -0.025(2)
Cl1 0.0818(7) 0.0399(5) 0.0477(5) 0.0023(4) 0.0290(5) 0.0085(5)
Cl2 0.0614(6) 0.0983(9) 0.0354(5) -0.0054(5) 0.0152(4) -0.0146(6)

loop_
_atom_type_symbol
_atom_type_description
_atom_type_scat_dispersion_real
_atom_type_scat_dispersion_imag
_atom_type_scat_source
C C 0.0033 0.0016 'International Tables Vol C Tables 4.2.6.8 and 6.1.1.4'
H H 0.0000 0.0000 'International Tables Vol C Tables 4.2.6.8 and 6.1.1.4'
N N 0.0061 0.0033 'International Tables Vol C Tables 4.2.6.8 and 6.1.1.4'
O O 0.0106 0.0060 'International Tables Vol C Tables 4.2.6.8 and 6.1.1.4'
F F 0.0171 0.0103 'International Tables Vol C Tables 4.2.6.8 and 6.1.1.4'
S S 0.1246 0.1234 'International Tables Vol C Tables 4.2.6.8 and 6.1.1.4'
Cl Cl 0.1484 0.1585 'International Tables Vol C Tables 4.2.6.8 and 6.1.1.4'
Pd Pd -0.9988 1.0072 'International Tables Vol C Tables 4.2.6.8 and 6.1.1.4'
I I -0.4742 1.8119 'International Tables Vol C Tables 4.2.6.8 and 6.1.1.4'

loop_
_geom_angle_atom_site_label_1
_geom_angle_atom_site_label_2
_geom_angle_atom_site_label_3
_geom_angle
Pd2 I Pd1 117.700(10)
C8 Pd1 C7 96.00(12)
C8 Pd1 N1 175.40(10)
C7 Pd1 N1 82.47(10)
C8 Pd1 I 91.22(8)
C7 Pd1 I 169.31(8)
N1 Pd1 I 90.90(6)
C10 Pd2 C9 96.45(12)
C10 Pd2 N3 177.99(11)
C9 Pd2 N3 82.70(10)
C10 Pd2 I 89.81(8)
C9 Pd2 I 171.28(8)
N3 Pd2 I 91.24(6)
C1 N1 Pd1 109.75(18)
C7 N2 C11 127.4(2)
C21 N3 Pd2 110.27(17)
C9 N4 C31 126.5(2)
C10 N5 C51 169.4(3)
C8 N6 C41 173.1(3)
C6 C1 C2 121.8(3)
C6 C1 N1 122.2(3)
C2 C1 N1 116.0(2)
C1 C2 C3 118.8(3)
C1 C2 C7 117.5(2)
C3 C2 C7 123.7(3)
C4 C3 C2 120.0(3)
C3 C4 C5 120.4(3)
C4 C5 C6 120.6(3)
C1 C6 C5 118.3(3)
N2 C7 C2 119.5(2)
N2 C7 Pd1 130.4(2)
C2 C7 Pd1 109.87(19)
N6 C8 Pd1 172.8(2)
N4 C9 C22 118.4(2)
N4 C9 Pd2 131.8(2)
C22 C9 Pd2 109.67(19)
N5 C10 Pd2 170.2(3)
C12 C11 N2 120.7(3)
C12 C11 C16 121.9(3)
N2 C11 C16 117.2(3)
C13 C12 C11 118.1(3)
C13 C12 C17 120.7(3)
C11 C12 C17 121.2(3)
C12 C13 C14 121.0(3)
C15 C14 C13 119.9(3)
C14 C15 C16 121.5(3)
C15 C16 C11 117.6(3)
C15 C16 C18 122.5(3)
C11 C16 C18 119.9(3)
C22 C21 C26 121.5(3)
C22 C21 N3 115.4(2)
C26 C21 N3 123.0(3)
C21 C22 C23 118.8(3)
C21 C22 C9 118.8(2)
C23 C22 C9 122.4(3)
C24 C23 C22 120.0(3)
C23 C24 C25 120.2(3)
C26 C25 C24 120.4(3)
C25 C26 C21 119.1(3)
C36 C31 C32 122.1(3)
C36 C31 N4 120.4(3)
C32 C31 N4 117.4(3)
C33 C32 C31 117.9(3)
C33 C32 C37 121.4(3)
C31 C32 C37 120.8(3)
C34 C33 C32 121.5(3)
C33 C34 C35 119.4(3)
C36 C35 C34 121.6(3)
C35 C36 C31 117.5(3)
C35 C36 C38 121.1(3)
C31 C36 C38 121.4(3)
C46 C41 C42 125.1(3)
C46 C41 N6 118.3(3)
C42 C41 N6 116.6(3)
C43 C42 C41 115.7(4)
C43 C42 C47 122.5(3)
C41 C42 C47 121.7(3)
C44 C43 C42 121.2(4)
C45 C44 C43 120.8(4)
C44 C45 C46 121.0(4)
C45 C46 C41 116.2(3)
C45 C46 C48 121.2(4)
C41 C46 C48 122.6(3)
C52 C51 C56 125.2(3)
C52 C51 N5 116.4(3)
C56 C51 N5 118.4(3)
C51 C52 C53 116.2(4)
C51 C52 C57 121.3(3)
C53 C52 C57 122.4(4)
C54 C53 C52 120.8(4)
C53 C54 C55 121.5(4)
C54 C55 C56 121.3(4)
C51 C56 C55 114.9(4)
C51 C56 C58 122.0(3)
C55 C56 C58 123.1(4)
O3 S O1 116.75(15)
O3 S O2 114.39(14)
O1 S O2 113.89(14)
O3 S C61 103.68(14)
O1 S C61 103.59(13)
O2 S C61 102.02(14)
F3 C61 F1 108.7(3)
F3 C61 F2 107.5(2)
F1 C61 F2 106.3(2)
F3 C61 S 111.8(2)
F1 C61 S 111.5(2)
F2 C61 S 110.7(2)
Cl1 C62 Cl2 111.2(2)

loop_
_geom_bond_atom_site_label_1
_geom_bond_atom_site_label_2
_geom_bond_distance
I Pd2 2.7604(3)
I Pd1 2.7679(3)
Pd1 C8 1.955(3)
Pd1 C7 2.022(3)
Pd1 N1 2.093(2)
Pd2 C10 1.953(3)
Pd2 C9 2.030(3)
Pd2 N3 2.090(2)
N1 C1 1.458(3)
N2 C7 1.258(4)
N2 C11 1.405(4)
N3 C21 1.460(4)
N4 C9 1.252(4)
N4 C31 1.424(4)
N5 C10 1.152(4)
N5 C51 1.406(4)
N6 C8 1.152(4)
N6 C41 1.404(4)
C1 C6 1.382(4)
C1 C2 1.387(4)
C2 C3 1.398(4)
C2 C7 1.490(4)
C3 C4 1.377(4)
C4 C5 1.385(5)
C5 C6 1.394(4)
C9 C22 1.485(4)
C11 C12 1.400(4)
C11 C16 1.408(4)
C12 C13 1.388(4)
C12 C17 1.507(4)
C13 C14 1.392(5)
C14 C15 1.380(5)
C15 C16 1.392(4)
C16 C18 1.503(4)
C21 C22 1.380(4)
C21 C26 1.387(4)
C22 C23 1.404(4)
C23 C24 1.381(4)
C24 C25 1.388(4)
C25 C26 1.381(4)
C31 C36 1.390(4)
C31 C32 1.396(4)
C32 C33 1.389(4)
C32 C37 1.500(4)
C33 C34 1.366(5)
C34 C35 1.388(5)
C35 C36 1.386(4)
C36 C38 1.510(5)
C41 C46 1.391(5)
C41 C42 1.396(5)
C42 C43 1.388(5)
C42 C47 1.493(5)
C43 C44 1.382(6)
C44 C45 1.378(6)
C45 C46 1.385(5)
C46 C48 1.494(5)
C51 C52 1.391(5)
C51 C56 1.395(5)
C52 C53 1.395(5)
C52 C57 1.488(6)
C53 C54 1.361(7)
C54 C55 1.373(7)
C55 C56 1.404(5)
C56 C58 1.489(5)
S O3 1.436(2)
S O1 1.442(2)
S O2 1.456(2)
S C61 1.829(3)
F1 C61 1.330(3)
F2 C61 1.332(4)
F3 C61 1.317(4)
C62 Cl1 1.723(4)
C62 Cl2 1.807(4)

loop_
_geom_hbond_atom_site_label_D
_geom_hbond_atom_site_label_H
_geom_hbond_atom_site_label_A
_geom_hbond_distance_DH
_geom_hbond_distance_HA
_geom_hbond_distance_DA
_geom_hbond_angle_DHA
_geom_hbond_site_symmetry_A
N1 H1A I 0.92 2.88 3.748(2) 157.9 3_666
N1 H1B O2 0.92 2.05 2.954(3) 169.1 .
N3 H3A O2 0.92 2.14 2.951(3) 146.0 .
N3 H3B Cl1 0.92 2.70 3.336(3) 126.9 .
C6 H6 O3 0.95 2.61 3.467(4) 150.2 .
C26 H26 O1 0.95 2.59 3.370(4) 139.5 .
C62 H62B O1 0.99 2.62 3.604(5) 173.0 .
